data_9012512
loop_
_publ_author_name
'Long, G. J.'
'Cheetham, A. K.'
'Battle, P. D.'

_publ_section_title
;
 Study of the iron-phosphorus-oxygen system by Mossbauer effect,
 neutron diffraction, magnetic susceptibility, and analytical electron
 microscopy: some pitfalls and solutions in the analysis of a complex mixture
;
_journal_name_full 'Inorganic Chemistry'
_journal_page_first 3012
_journal_page_last 3016
_journal_paper_doi 10.1021/ic00163a007
_journal_volume 22
_journal_year 1983
_chemical_compound_source Synthetic
_chemical_formula_sum 'Fe O4 P'
_chemical_name_mineral Rodolicoite
_space_group_IT_number 152
_symmetry_space_group_name_Hall 'P 31 2"'
_symmetry_space_group_name_H-M 'P 31 2 1'
_cell_angle_alpha 90
_cell_angle_beta 90
_cell_angle_gamma 120
_cell_length_a 5.036
_cell_length_b 5.036
_cell_length_c 11.255
_cell_formula_units_Z 3
_cell_volume 247.199
_database_code_amcsd 0012693
_exptl_crystal_density_diffrn 3.039
_cod_original_formula_sum 'Fe P O4'
_cod_database_code 9012512

loop_
_space_group_symop_operation_xyz
x,y,z
y,x,-z
-y,x-y,1/3+z
-x,-x+y,1/3-z
-x+y,-x,2/3+z
x-y,-y,2/3-z

loop_
_atom_site_label
_atom_site_fract_x
_atom_site_fract_y
_atom_site_fract_z
Fe 0.45500 0.00000 0.33333
P 0.46140 0.00000 0.83333
O1 0.42170 0.31530 0.39700
O2 0.40810 0.26120 0.87590

loop_
_cod_related_entry_id
_cod_related_entry_database
_cod_related_entry_code
1 AMCSD 0012693
